data_4117595
loop_
_publ_author_name
'Gregory L. Adams'
'Patrick J. Carroll'
'Amos B. Smith'

_publ_section_title
;
 Total Synthesis of (+)-Scholarisine A
;
_journal_name_full 'Journal of the American Chemical Society'
_journal_page_first 4037
_journal_page_last 4040
_journal_paper_doi 10.1021/ja211840k
_journal_volume 134
_journal_year 2012
_chemical_absolute_configuration syn
_chemical_formula_sum 'C38 H46 N4 O7'
_chemical_formula_weight 670.79
_space_group_IT_number 5
_symmetry_cell_setting monoclinic
_symmetry_Int_Tables_number 5
_symmetry_space_group_name_Hall 'C 2y'
_symmetry_space_group_name_H-M 'C 1 2 1'
_atom_sites_solution_hydrogens geom
_atom_sites_solution_primary direct
_audit_creation_method SHELXL-97
_cell_angle_alpha 90.00
_cell_angle_beta 92.028(2)
_cell_angle_gamma 90.00
_cell_formula_units_Z 2
_cell_length_a 19.5652(10)
_cell_length_b 8.0489(5)
_cell_length_c 10.2863(6)
_cell_measurement_temperature 143(1)
_cell_volume 1618.85(16)
_computing_data_collection 'Bruker APEX2'
_computing_data_reduction 'Bruker SAINT'
_computing_structure_refinement 'SHELXL-97 (Sheldrick, 2008)'
_computing_structure_solution 'SHELXS-97 (Sheldrick, 2008)'
_diffrn_ambient_temperature 143(1)
_diffrn_measured_fraction_theta_full 0.995
_diffrn_measured_fraction_theta_max 0.995
_diffrn_measurement_device 'CCD Area Detector'
_diffrn_measurement_device_type 'Bruker APEXII'
_diffrn_measurement_method 'phi and omega scans'
_diffrn_radiation_monochromator graphite
_diffrn_radiation_source 'sealed tube'
_diffrn_radiation_type MoK\a
_diffrn_radiation_wavelength 0.71073
_diffrn_reflns_av_R_equivalents 0.0239
_diffrn_reflns_av_sigmaI/netI 0.0223
_diffrn_reflns_limit_h_max 23
_diffrn_reflns_limit_h_min -23
_diffrn_reflns_limit_k_max 9
_diffrn_reflns_limit_k_min -9
_diffrn_reflns_limit_l_max 12
_diffrn_reflns_limit_l_min -12
_diffrn_reflns_number 13041
_diffrn_reflns_theta_full 25.03
_diffrn_reflns_theta_max 25.03
_diffrn_reflns_theta_min 1.98
_exptl_absorpt_coefficient_mu 0.095
_exptl_absorpt_correction_T_max 0.7452
_exptl_absorpt_correction_T_min 0.7046
_exptl_absorpt_correction_type multi-scan
_exptl_absorpt_process_details '(SADABS; Sheldrick, 2007)'
_exptl_crystal_density_diffrn 1.376
_exptl_crystal_F_000 716
_exptl_crystal_size_max 0.42
_exptl_crystal_size_mid 0.08
_exptl_crystal_size_min 0.04
_refine_diff_density_max 0.201
_refine_diff_density_min -0.214
_refine_diff_density_rms 0.036
_refine_ls_extinction_method none
_refine_ls_goodness_of_fit_ref 1.003
_refine_ls_hydrogen_treatment constr
_refine_ls_matrix_type full
_refine_ls_number_parameters 225
_refine_ls_number_reflns 2861
_refine_ls_number_restraints 1
_refine_ls_restrained_S_all 1.002
_refine_ls_R_factor_all 0.0366
_refine_ls_R_factor_gt 0.0326
_refine_ls_shift/su_max 0.008
_refine_ls_shift/su_mean 0.002
_refine_ls_structure_factor_coef Fsqd
_refine_ls_weighting_details 'calc w=1/[\s^2^(Fo^2^)+(0.0504P)^2^+0.6308P] where P=(Fo^2^+2Fc^2^)/3'
_refine_ls_weighting_scheme calc
_refine_ls_wR_factor_gt 0.0811
_refine_ls_wR_factor_ref 0.0833
_reflns_number_gt 2654
_reflns_number_total 2861
_reflns_threshold_expression >2sigma(I)
_cod_data_source_file ja211840k_si_008.cif
_cod_data_source_block UP1334-Cmpd(+)-10
_cod_original_sg_symbol_H-M 'C 2 '
_cod_database_code 4117595

loop_
_symmetry_equiv_pos_as_xyz
'x, y, z'
'-x, y, -z'
'x+1/2, y+1/2, z'
'-x+1/2, y+1/2, -z'

loop_
_atom_site_label
_atom_site_type_symbol
_atom_site_fract_x
_atom_site_fract_y
_atom_site_fract_z
_atom_site_U_iso_or_equiv
_atom_site_adp_type
_atom_site_occupancy
_atom_site_symmetry_multiplicity
_atom_site_calc_flag
_atom_site_refinement_flags
C1 C 0.16701(9) 0.3675(2) 0.51323(16) 0.0203(4) Uani 1 1 d .
C2 C 0.14100(9) 0.2292(2) 0.45238(16) 0.0232(4) Uani 1 1 d .
C3 C 0.12843(10) 0.2146(2) 0.30780(17) 0.0292(4) Uani 1 1 d .
H3 H 0.1382 0.1006 0.2806 0.039 Uiso 1 1 calc R
C4 C 0.17857(9) 0.3330(2) 0.24498(16) 0.0257(4) Uani 1 1 d .
H4a H 0.1732 0.3268 0.1510 0.034 Uiso 1 1 calc R
H4b H 0.2252 0.3021 0.2696 0.034 Uiso 1 1 calc R
C5 C 0.16398(8) 0.5101(2) 0.29099(15) 0.0197(4) Uani 1 1 d .
H5 H 0.1941 0.5853 0.2446 0.026 Uiso 1 1 calc R
C6 C 0.18292(8) 0.5252(2) 0.43937(16) 0.0192(4) Uani 1 1 d .
H6 H 0.2324 0.5434 0.4479 0.026 Uiso 1 1 calc R
C7 C 0.08933(8) 0.5595(2) 0.25466(17) 0.0223(4) Uani 1 1 d .
C8 C 0.03926(9) 0.4279(3) 0.30651(18) 0.0286(4) Uani 1 1 d .
H8a H 0.0395 0.4342 0.4007 0.038 Uiso 1 1 calc R
H8b H -0.0067 0.4530 0.2738 0.038 Uiso 1 1 calc R
C9 C 0.15166(8) 0.1614(2) 0.66236(17) 0.0217(4) Uani 1 1 d .
C10 C 0.15227(9) 0.0786(2) 0.78241(17) 0.0266(4) Uani 1 1 d .
H10 H 0.1357 -0.0293 0.7895 0.035 Uiso 1 1 calc R
C11 C 0.17830(10) 0.1631(2) 0.88914(18) 0.0287(4) Uani 1 1 d .
H11 H 0.1794 0.1113 0.9700 0.038 Uiso 1 1 calc R
C12 C 0.20329(9) 0.3256(2) 0.87906(17) 0.0275(4) Uani 1 1 d .
H12 H 0.2209 0.3791 0.9531 0.037 Uiso 1 1 calc R
C13 C 0.20229(9) 0.4080(2) 0.76107(17) 0.0243(4) Uani 1 1 d .
H13 H 0.2190 0.5158 0.7556 0.032 Uiso 1 1 calc R
C14 C 0.17559(8) 0.3265(2) 0.64919(16) 0.0195(4) Uani 1 1 d .
C15 C 0.14869(9) 0.6675(2) 0.50686(17) 0.0239(4) Uani 1 1 d .
C16 C 0.07767(9) 0.7302(3) 0.31307(16) 0.0255(4) Uani 1 1 d .
H16 H 0.1102 0.8069 0.2747 0.034 Uiso 1 1 calc R
C17 C 0.00664(10) 0.8059(3) 0.29462(19) 0.0357(5) Uani 1 1 d .
H17a H -0.0023 0.8286 0.2030 0.047 Uiso 1 1 calc R
H17b H -0.0272 0.7264 0.3222 0.047 Uiso 1 1 calc R
C18 C 0.07702(9) 0.5717(3) 0.10540(17) 0.0273(4) Uani 1 1 d .
H18a H 0.0862 0.4633 0.0687 0.036 Uiso 1 1 calc R
H18b H 0.0288 0.5947 0.0886 0.036 Uiso 1 1 calc R
C19 C 0.11766(10) 0.6990(3) 0.03153(18) 0.0356(5) Uani 1 1 d .
H19a H 0.1045 0.8087 0.0572 0.053 Uiso 1 1 calc R
H19b H 0.1086 0.6854 -0.0602 0.053 Uiso 1 1 calc R
H19c H 0.1656 0.6833 0.0508 0.053 Uiso 1 1 calc R
N1 N 0.05729(9) 0.2573(2) 0.26752(15) 0.0338(4) Uani 1 1 d .
H1 H 0.0521 0.2477 0.1805 0.045 Uiso 1 1 calc PR
N2 N 0.13170(8) 0.10533(18) 0.54129(14) 0.0241(3) Uani 1 1 d .
H2 H 0.1158 0.0079 0.5238 0.032 Uiso 1 1 calc R
O1 O 0.09027(7) 0.73269(18) 0.45396(11) 0.0302(3) Uani 1 1 d .
O2 O 0.16738(8) 0.72073(17) 0.61155(13) 0.0373(4) Uani 1 1 d .
O3 O -0.00013(7) 0.95429(17) 0.36589(14) 0.0366(4) Uani 1 1 d .
H3a H 0.0260 1.0246 0.3383 0.055 Uiso 1 1 calc R
O4 O 0.0000 0.1561(4) 0.0000 0.0957(12) Uani 1 2 d S
H4 H -0.0199 0.0876 0.0507 0.120 Uiso 1 1 d .

loop_
_atom_site_aniso_label
_atom_site_aniso_U_11
_atom_site_aniso_U_22
_atom_site_aniso_U_33
_atom_site_aniso_U_23
_atom_site_aniso_U_13
_atom_site_aniso_U_12
C1 0.0227(8) 0.0192(9) 0.0192(9) -0.0019(7) 0.0030(7) 0.0012(7)
C2 0.0306(9) 0.0172(8) 0.0221(9) -0.0007(8) 0.0032(7) -0.0009(7)
C3 0.0490(11) 0.0191(9) 0.0195(9) -0.0051(8) 0.0027(8) -0.0057(9)
C4 0.0371(10) 0.0233(10) 0.0170(8) 0.0002(8) 0.0045(7) 0.0037(8)
C5 0.0235(8) 0.0183(9) 0.0173(8) 0.0014(7) 0.0022(7) -0.0013(7)
C6 0.0198(8) 0.0173(9) 0.0204(9) 0.0020(7) -0.0009(7) -0.0017(7)
C7 0.0209(8) 0.0263(10) 0.0197(9) -0.0001(7) -0.0005(6) -0.0006(7)
C8 0.0242(9) 0.0392(12) 0.0220(9) -0.0008(8) -0.0027(7) -0.0079(8)
C9 0.0241(9) 0.0200(9) 0.0213(9) -0.0002(8) 0.0050(7) -0.0005(7)
C10 0.0337(9) 0.0220(10) 0.0244(10) 0.0035(8) 0.0066(7) -0.0024(8)
C11 0.0348(10) 0.0318(11) 0.0198(9) 0.0051(8) 0.0030(7) 0.0010(9)
C12 0.0302(9) 0.0310(11) 0.0213(9) -0.0017(9) -0.0003(7) -0.0009(8)
C13 0.0262(9) 0.0231(10) 0.0237(9) -0.0018(8) 0.0024(7) -0.0009(7)
C14 0.0169(8) 0.0190(8) 0.0229(9) -0.0004(8) 0.0041(7) 0.0018(7)
C15 0.0331(10) 0.0168(9) 0.0215(9) 0.0004(8) -0.0042(7) -0.0017(8)
C16 0.0284(9) 0.0295(10) 0.0183(8) 0.0003(8) -0.0015(7) 0.0050(8)
C17 0.0331(11) 0.0478(14) 0.0261(11) -0.0002(9) -0.0006(8) 0.0171(10)
C18 0.0266(9) 0.0319(11) 0.0232(9) -0.0015(8) -0.0022(7) -0.0006(8)
C19 0.0439(12) 0.0390(13) 0.0237(10) 0.0085(9) -0.0023(8) -0.0020(10)
N1 0.0393(10) 0.0393(10) 0.0230(8) -0.0070(8) 0.0020(7) -0.0201(8)
N2 0.0361(8) 0.0127(7) 0.0235(8) -0.0011(6) 0.0015(6) -0.0057(6)
O1 0.0366(7) 0.0318(7) 0.0219(6) -0.0041(6) -0.0042(5) 0.0139(6)
O2 0.0563(9) 0.0253(7) 0.0291(7) -0.0092(6) -0.0166(6) 0.0063(7)
O3 0.0348(7) 0.0257(7) 0.0505(9) 0.0133(7) 0.0170(6) 0.0100(6)
O4 0.161(3) 0.0576(18) 0.0629(18) 0.000 -0.066(2) 0.000

loop_
_atom_type_symbol
_atom_type_description
_atom_type_scat_dispersion_real
_atom_type_scat_dispersion_imag
_atom_type_scat_source
C C 0.0033 0.0016 'International Tables Vol C Tables 4.2.6.8 and 6.1.1.4'
H H 0.0000 0.0000 'International Tables Vol C Tables 4.2.6.8 and 6.1.1.4'
N N 0.0061 0.0033 'International Tables Vol C Tables 4.2.6.8 and 6.1.1.4'
O O 0.0106 0.0060 'International Tables Vol C Tables 4.2.6.8 and 6.1.1.4'

loop_
_geom_angle_atom_site_label_1
_geom_angle_atom_site_label_2
_geom_angle_atom_site_label_3
_geom_angle
C2 C1 C14 106.68(15)
C2 C1 C6 122.13(15)
C14 C1 C6 131.18(15)
C1 C2 N2 110.06(15)
C1 C2 C3 124.19(16)
N2 C2 C3 125.66(16)
N1 C3 C2 112.24(15)
N1 C3 C4 110.40(15)
C2 C3 C4 106.54(15)
C3 C4 C5 108.70(14)
C4 C5 C7 110.44(14)
C4 C5 C6 109.50(13)
C7 C5 C6 113.90(13)
C15 C6 C1 107.61(13)
C15 C6 C5 114.52(14)
C1 C6 C5 112.21(14)
C16 C7 C5 106.89(14)
C16 C7 C18 108.33(15)
C5 C7 C18 111.60(13)
C16 C7 C8 112.10(15)
C5 C7 C8 110.13(14)
C18 C7 C8 107.83(14)
N1 C8 C7 112.46(15)
N2 C9 C10 129.60(17)
N2 C9 C14 107.88(15)
C10 C9 C14 122.50(17)
C11 C10 C9 117.33(17)
C10 C11 C12 121.57(17)
C13 C12 C11 121.21(18)
C12 C13 C14 119.17(17)
C13 C14 C9 118.21(16)
C13 C14 C1 135.52(17)
C9 C14 C1 106.25(15)
O2 C15 O1 116.56(17)
O2 C15 C6 123.78(17)
O1 C15 C6 119.43(15)
O1 C16 C7 112.44(15)
O1 C16 C17 103.84(14)
C7 C16 C17 117.46(16)
O3 C17 C16 112.08(17)
C19 C18 C7 118.24(15)
C3 N1 C8 111.81(14)
C9 N2 C2 109.11(15)
C15 O1 C16 120.24(14)

loop_
_geom_bond_atom_site_label_1
_geom_bond_atom_site_label_2
_geom_bond_distance
C1 C2 1.366(3)
C1 C14 1.441(2)
C1 C6 1.518(2)
C2 N2 1.369(2)
C2 C3 1.503(2)
C3 N1 1.479(3)
C3 C4 1.528(3)
C4 C5 1.532(3)
C5 C7 1.547(2)
C5 C6 1.563(2)
C6 C15 1.508(2)
C7 C16 1.520(3)
C7 C18 1.549(2)
C7 C8 1.550(3)
C8 N1 1.477(3)
C9 N2 1.368(2)
C9 C10 1.403(2)
C9 C14 1.417(3)
C10 C11 1.374(3)
C11 C12 1.402(3)
C12 C13 1.382(3)
C13 C14 1.409(3)
C15 O2 1.204(2)
C15 O1 1.354(2)
C16 O1 1.462(2)
C16 C17 1.523(3)
C17 O3 1.410(3)
C18 C19 1.517(3)
